data_4021897
loop_
_publ_author_name
'Manabu Hatano'
'Takashi Miyamoto'
'Kazuaki Ishihara'

_publ_section_title
;
 3,3'-Diphosphoryl-1,1'-bi-2-naphthol-Zn(II) Complexes as Conjugate
 Acid-Base Catalysts for Enantioselective Dialkylzinc Addition to Aldehydes
;
_journal_name_full 'Journal of Organic Chemistry'
_journal_page_first 6474
_journal_page_last 6484
_journal_paper_doi 10.1021/jo060908t
_journal_volume 71
_journal_year 2006
_chemical_formula_sum 'C44 H32 O4 P2'
_chemical_formula_weight 686.64
_chemical_name_common (R)-3,3'-bis(diphenylphosphinoyl)-BINOL
_chemical_name_systematic
; 
 ? 
;
_space_group_IT_number 5
_symmetry_cell_setting monoclinic
_symmetry_space_group_name_Hall 'C 2y'
_symmetry_space_group_name_H-M 'C 1 2 1'
_atom_sites_solution_hydrogens geom
_atom_sites_solution_primary direct
_atom_sites_solution_secondary difmap
_audit_creation_method SHELXL-97
_cell_angle_alpha 90.000(5)
_cell_angle_beta 90.282(5)
_cell_angle_gamma 90.000(5)
_cell_formula_units_Z 12
_cell_length_a 10.709(5)
_cell_length_b 18.515(5)
_cell_length_c 53.426(5)
_cell_measurement_temperature 173(2)
_cell_volume 10593(6)
_computing_cell_refinement 'Bruker SMART APEX'
_computing_data_collection 'Bruker SMART APEX'
_computing_data_reduction 'Bruker SMART APEX'
_computing_molecular_graphics 'ORTEP 3'
_computing_publication_material 'ORTEP 3'
_computing_structure_refinement 'SHELXL-97 (Sheldrick, 1997)'
_computing_structure_solution 'SHELXS-97 (Sheldrick, 1990)'
_diffrn_ambient_temperature 173(2)
_diffrn_detector_area_resol_mean 8.366
_diffrn_measured_fraction_theta_full 0.970
_diffrn_measured_fraction_theta_max 0.970
_diffrn_measurement_device_type 'Bruker SMART APEX'
_diffrn_measurement_method 'omega mode '
_diffrn_radiation_monochromator graphite
_diffrn_radiation_source 'fine-focus sealed tube'
_diffrn_radiation_type MoK\a
_diffrn_radiation_wavelength 0.71069
_diffrn_reflns_av_R_equivalents 0.0309
_diffrn_reflns_av_sigmaI/netI 0.0616
_diffrn_reflns_limit_h_max 14
_diffrn_reflns_limit_h_min -11
_diffrn_reflns_limit_k_max 25
_diffrn_reflns_limit_k_min -19
_diffrn_reflns_limit_l_max 73
_diffrn_reflns_limit_l_min -59
_diffrn_reflns_number 40115
_diffrn_reflns_theta_full 29.31
_diffrn_reflns_theta_max 29.31
_diffrn_reflns_theta_min 0.76
_exptl_absorpt_coefficient_mu 0.167
_exptl_absorpt_correction_T_max 0.9835
_exptl_absorpt_correction_T_min 0.9673
_exptl_absorpt_correction_type empirical
_exptl_absorpt_process_details 'Bruker SMART APEX'
_exptl_crystal_colour colorless
_exptl_crystal_density_diffrn 1.292
_exptl_crystal_density_method 'not measured'
_exptl_crystal_description prism
_exptl_crystal_F_000 4296
_exptl_crystal_size_max 0.20
_exptl_crystal_size_mid 0.20
_exptl_crystal_size_min 0.10
_refine_diff_density_max 0.514
_refine_diff_density_min -0.263
_refine_diff_density_rms 0.059
_refine_ls_abs_structure_details 'Flack H D (1983), Acta Cryst. A39, 876-881'
_refine_ls_abs_structure_Flack 0.00(6)
_refine_ls_extinction_method none
_refine_ls_goodness_of_fit_ref 1.018
_refine_ls_hydrogen_treatment mixed
_refine_ls_matrix_type full
_refine_ls_number_parameters 1375
_refine_ls_number_reflns 25528
_refine_ls_number_restraints 1
_refine_ls_restrained_S_all 1.018
_refine_ls_R_factor_all 0.0686
_refine_ls_R_factor_gt 0.0555
_refine_ls_shift/su_max 0.061
_refine_ls_shift/su_mean 0.003
_refine_ls_structure_factor_coef Fsqd
_refine_ls_weighting_details 'calc w=1/[\s^2^(Fo^2^)+(0.0704P)^2^+6.5856P] where P=(Fo^2^+2Fc^2^)/3'
_refine_ls_weighting_scheme calc
_refine_ls_wR_factor_gt 0.1320
_refine_ls_wR_factor_ref 0.1391
_reflns_number_gt 21519
_reflns_number_total 25528
_reflns_threshold_expression >2sigma(I)
_cod_data_source_file jo060908tsi20060503_011655.cif
_cod_depositor_comments
;

2020-12-03
Z value and formula fixed to values more according to usual
chemical conventions.                 miguel
;
_cod_original_formula_sum 'C264 H192 O24 P12'
_cod_original_formula_weight 4119.82
_cod_original_formula_units_Z 2
_cod_original_sg_symbol_H-M 'C 2'
_cod_database_code 4021897

loop_
_symmetry_equiv_pos_as_xyz
'x, y, z'
'-x, y, -z'
'x+1/2, y+1/2, z'
'-x+1/2, y+1/2, -z'

loop_
_atom_site_label
_atom_site_type_symbol
_atom_site_fract_x
_atom_site_fract_y
_atom_site_fract_z
_atom_site_U_iso_or_equiv
_atom_site_adp_type
_atom_site_occupancy
_atom_site_symmetry_multiplicity
_atom_site_calc_flag
_atom_site_refinement_flags
C1 C 0.2143(2) 0.29671(14) 0.34702(5) 0.0204(5) Uani 1 1 d .
C2 C 0.1764(2) 0.36218(14) 0.35648(5) 0.0208(5) Uani 1 1 d .
C3 C 0.1987(2) 0.38046(14) 0.38201(5) 0.0218(5) Uani 1 1 d .
C4 C 0.2497(3) 0.33016(15) 0.39779(5) 0.0239(5) Uani 1 1 d .
H51 H 0.2618 0.3420 0.4149 0.029 Uiso 1 1 calc R
C5 C 0.3372(3) 0.20849(16) 0.40539(5) 0.0297(6) Uani 1 1 d .
H52 H 0.3460 0.2191 0.4227 0.036 Uiso 1 1 calc R
C6 C 0.3751(3) 0.14316(17) 0.39651(6) 0.0360(7) Uani 1 1 d .
H53 H 0.4117 0.1089 0.4075 0.043 Uiso 1 1 calc R
C7 C 0.3603(3) 0.12658(17) 0.37121(6) 0.0333(7) Uani 1 1 d .
H54 H 0.3865 0.0808 0.3652 0.040 Uiso 1 1 calc R
C8 C 0.3085(3) 0.17515(16) 0.35495(5) 0.0285(6) Uani 1 1 d .
H55 H 0.2986 0.1624 0.3378 0.034 Uiso 1 1 calc R
C9 C 0.2693(2) 0.24450(14) 0.36326(5) 0.0203(5) Uani 1 1 d .
C10 C 0.2849(3) 0.26076(14) 0.38909(5) 0.0228(5) Uani 1 1 d .
C11 C 0.1981(2) 0.28064(14) 0.31966(5) 0.0202(5) Uani 1 1 d .
C12 C 0.0807(2) 0.26648(14) 0.31021(5) 0.0210(5) Uani 1 1 d .
C13 C 0.0645(2) 0.24651(15) 0.28463(5) 0.0219(5) Uani 1 1 d .
C14 C 0.1657(3) 0.24593(16) 0.26883(5) 0.0246(5) Uani 1 1 d .
H56 H 0.1540 0.2335 0.2517 0.030 Uiso 1 1 calc R
C15 C 0.3920(3) 0.26313(17) 0.26129(5) 0.0307(6) Uani 1 1 d .
H57 H 0.3800 0.2530 0.2440 0.037 Uiso 1 1 calc R
C16 C 0.5089(3) 0.27712(19) 0.26999(6) 0.0362(7) Uani 1 1 d .
H58 H 0.5781 0.2765 0.2589 0.043 Uiso 1 1 calc R
C17 C 0.5265(3) 0.29253(19) 0.29559(6) 0.0341(7) Uani 1 1 d .
H59 H 0.6082 0.3020 0.3018 0.041 Uiso 1 1 calc R
C18 C 0.4273(3) 0.29398(17) 0.31165(5) 0.0285(6) Uani 1 1 d .
H60 H 0.4416 0.3051 0.3288 0.034 Uiso 1 1 calc R
C19 C 0.3035(2) 0.27923(14) 0.30339(5) 0.0206(5) Uani 1 1 d .
C20 C 0.2870(2) 0.26344(15) 0.27760(5) 0.0230(5) Uani 1 1 d .
O1 O 0.1214(2) 0.41080(11) 0.34080(4) 0.0289(4) Uani 1 1 d .
P1 P 0.16725(7) 0.47233(4) 0.391002(13) 0.02403(14) Uani 1 1 d .
O2 O 0.0445(2) 0.49578(12) 0.38039(4) 0.0350(5) Uani 1 1 d .
C21 C 0.1750(3) 0.47963(15) 0.42443(5) 0.0262(6) Uani 1 1 d .
C22 C 0.2830(3) 0.5003(2) 0.43656(6) 0.0441(8) Uani 1 1 d .
H61 H 0.3557 0.5107 0.4271 0.053 Uiso 1 1 calc R
C23 C 0.2866(4) 0.5062(3) 0.46238(7) 0.0544(10) Uani 1 1 d .
H62 H 0.3616 0.5202 0.4706 0.065 Uiso 1 1 calc R
C24 C 0.1802(4) 0.4914(2) 0.47609(7) 0.0571(11) Uani 1 1 d .
H63 H 0.1809 0.4973 0.4938 0.069 Uiso 1 1 calc R
C25 C 0.0753(4) 0.4687(3) 0.46427(8) 0.0762(17) Uani 1 1 d .
H64 H 0.0040 0.4561 0.4738 0.091 Uiso 1 1 calc R
C26 C 0.0705(4) 0.4637(3) 0.43865(7) 0.0646(14) Uani 1 1 d .
H65 H -0.0048 0.4492 0.4306 0.078 Uiso 1 1 calc R
C27 C 0.2963(3) 0.52405(16) 0.37875(5) 0.0305(6) Uani 1 1 d .
C28 C 0.2738(4) 0.59592(19) 0.37235(7) 0.0436(8) Uani 1 1 d .
H66 H 0.1932 0.6161 0.3747 0.052 Uiso 1 1 calc R
C29 C 0.3688(4) 0.6382(2) 0.36250(7) 0.0518(10) Uani 1 1 d .
H67 H 0.3528 0.6871 0.3581 0.062 Uiso 1 1 calc R
C30 C 0.4853(4) 0.6097(2) 0.35907(6) 0.0500(10) Uani 1 1 d .
H68 H 0.5495 0.6388 0.3521 0.060 Uiso 1 1 calc R
C31 C 0.5104(4) 0.5386(2) 0.36565(7) 0.0477(9) Uani 1 1 d .
H69 H 0.5918 0.5193 0.3635 0.057 Uiso 1 1 calc R
C32 C 0.4152(3) 0.4957(2) 0.37541(6) 0.0375(7) Uani 1 1 d .
H70 H 0.4318 0.4469 0.3798 0.045 Uiso 1 1 calc R
O3 O -0.01949(18) 0.26987(12) 0.32583(4) 0.0275(4) Uani 1 1 d .
P2 P -0.08885(7) 0.21622(4) 0.275656(13) 0.02419(14) Uani 1 1 d .
O4 O -0.18564(19) 0.26574(12) 0.28645(4) 0.0349(5) Uani 1 1 d .
C33 C -0.0957(3) 0.20878(16) 0.24234(5) 0.0264(6) Uani 1 1 d .
C34 C -0.1243(5) 0.2692(2) 0.22811(7) 0.0627(13) Uani 1 1 d .
H1 H -0.1408 0.3140 0.2361 0.075 Uiso 1 1 calc R
C35 C -0.1288(6) 0.2642(2) 0.20230(8) 0.0752(16) Uani 1 1 d .
H2 H -0.1450 0.3063 0.1926 0.090 Uiso 1 1 calc R
C36 C -0.1105(4) 0.2003(2) 0.19064(7) 0.0552(11) Uani 1 1 d .
H3 H -0.1183 0.1972 0.1729 0.066 Uiso 1 1 calc R
C37 C -0.0806(4) 0.1397(2) 0.20423(7) 0.0539(10) Uani 1 1 d .
H4 H -0.0650 0.0952 0.1960 0.065 Uiso 1 1 calc R
C38 C -0.0735(4) 0.14437(19) 0.23019(7) 0.0460(9) Uani 1 1 d .
H5 H -0.0532 0.1026 0.2397 0.055 Uiso 1 1 calc R
C39 C -0.1016(3) 0.12582(17) 0.28788(5) 0.0300(6) Uani 1 1 d .
C40 C 0.0006(3) 0.08044(18) 0.29126(6) 0.0367(7) Uani 1 1 d .
H6 H 0.0820 0.0965 0.2870 0.044 Uiso 1 1 calc R
C41 C -0.0169(4) 0.0111(2) 0.30094(7) 0.0501(10) Uani 1 1 d .
H7 H 0.0522 -0.0205 0.3029 0.060 Uiso 1 1 calc R
C42 C -0.1365(4) -0.0112(2) 0.30767(6) 0.0502(10) Uani 1 1 d .
H8 H -0.1479 -0.0578 0.3148 0.060 Uiso 1 1 calc R
C43 C -0.2368(4) 0.0325(2) 0.30422(7) 0.0511(10) Uani 1 1 d .
H9 H -0.3179 0.0162 0.3086 0.061 Uiso 1 1 calc R
C44 C -0.2207(4) 0.1015(2) 0.29427(7) 0.0425(8) Uani 1 1 d .
H10 H -0.2910 0.1321 0.2918 0.051 Uiso 1 1 calc R
C45 C 0.2140(2) 0.41792(14) 0.15302(5) 0.0203(5) Uani 1 1 d .
C46 C 0.1767(2) 0.35237(14) 0.14343(5) 0.0205(5) Uani 1 1 d .
C47 C 0.1988(2) 0.33412(14) 0.11797(5) 0.0219(5) Uani 1 1 d .
C48 C 0.2496(3) 0.38424(15) 0.10214(5) 0.0246(5) Uani 1 1 d .
H71 H 0.2618 0.3722 0.0850 0.030 Uiso 1 1 calc R
C49 C 0.3372(3) 0.50613(17) 0.09462(5) 0.0307(6) Uani 1 1 d .
H72 H 0.3461 0.4952 0.0773 0.037 Uiso 1 1 calc R
C50 C 0.3752(3) 0.57175(17) 0.10342(6) 0.0350(7) Uani 1 1 d .
H73 H 0.4114 0.6060 0.0924 0.042 Uiso 1 1 calc R
C51 C 0.3606(3) 0.58834(17) 0.12895(6) 0.0337(7) Uani 1 1 d .
H74 H 0.3869 0.6341 0.1351 0.040 Uiso 1 1 calc R
C52 C 0.3090(3) 0.53942(16) 0.14497(5) 0.0278(6) Uani 1 1 d .
H75 H 0.2995 0.5520 0.1621 0.033 Uiso 1 1 calc R
C53 C 0.2693(2) 0.47041(14) 0.13676(5) 0.0205(5) Uani 1 1 d .
C54 C 0.2844(3) 0.45398(15) 0.11092(5) 0.0233(5) Uani 1 1 d .
C55 C 0.1982(2) 0.43414(14) 0.18034(5) 0.0199(5) Uani 1 1 d .
C56 C 0.0805(2) 0.44810(14) 0.18989(5) 0.0205(5) Uani 1 1 d .
C57 C 0.0646(2) 0.46838(14) 0.21535(5) 0.0212(5) Uani 1 1 d .
C58 C 0.1653(3) 0.46884(16) 0.23121(5) 0.0249(5) Uani 1 1 d .
H76 H 0.1540 0.4810 0.2483 0.030 Uiso 1 1 calc R
C59 C 0.3920(3) 0.45158(17) 0.23868(6) 0.0312(6) Uani 1 1 d .
H77 H 0.3808 0.4616 0.2560 0.037 Uiso 1 1 calc R
C60 C 0.5093(3) 0.43760(19) 0.22986(6) 0.0359(7) Uani 1 1 d .
H78 H 0.5788 0.4385 0.2410 0.043 Uiso 1 1 calc R
C61 C 0.5266(3) 0.42200(19) 0.20450(6) 0.0341(7) Uani 1 1 d .
H79 H 0.6082 0.4123 0.1984 0.041 Uiso 1 1 calc R
C62 C 0.4272(3) 0.42053(16) 0.18837(5) 0.0277(6) Uani 1 1 d .
H80 H 0.4408 0.4093 0.1712 0.033 Uiso 1 1 calc R
C63 C 0.3039(2) 0.43542(14) 0.19667(5) 0.0198(5) Uani 1 1 d .
C64 C 0.2869(2) 0.45141(15) 0.22240(5) 0.0222(5) Uani 1 1 d .
O5 O 0.1214(2) 0.30411(11) 0.15922(4) 0.0275(4) Uani 1 1 d .
P3 P 0.16728(7) 0.24236(4) 0.108985(13) 0.02397(14) Uani 1 1 d .
O6 O 0.0445(2) 0.21893(12) 0.11979(4) 0.0338(5) Uani 1 1 d .
C65 C 0.1748(3) 0.23516(15) 0.07565(5) 0.0260(6) Uani 1 1 d .
C66 C 0.2829(3) 0.2140(2) 0.06348(6) 0.0451(8) Uani 1 1 d .
H11 H 0.3557 0.2031 0.0730 0.054 Uiso 1 1 calc R
C67 C 0.2860(4) 0.2085(3) 0.03757(7) 0.0539(10) Uani 1 1 d .
H12 H 0.3606 0.1943 0.0294 0.065 Uiso 1 1 calc R
C68 C 0.1801(4) 0.2238(2) 0.02396(7) 0.0552(11) Uani 1 1 d .
H13 H 0.1807 0.2186 0.0063 0.066 Uiso 1 1 calc R
C69 C 0.0749(5) 0.2464(3) 0.03552(8) 0.0766(17) Uani 1 1 d .
H14 H 0.0036 0.2589 0.0258 0.092 Uiso 1 1 calc R
C70 C 0.0702(4) 0.2513(3) 0.06130(7) 0.0651(14) Uani 1 1 d .
H15 H -0.0049 0.2658 0.0692 0.078 Uiso 1 1 calc R
C71 C 0.2961(3) 0.19088(16) 0.12126(5) 0.0309(6) Uani 1 1 d .
C72 C 0.2744(4) 0.11884(19) 0.12760(7) 0.0419(8) Uani 1 1 d .
H16 H 0.1938 0.0986 0.1250 0.050 Uiso 1 1 calc R
C73 C 0.3689(4) 0.0766(2) 0.13761(7) 0.0515(10) Uani 1 1 d .
H17 H 0.3525 0.0280 0.1422 0.062 Uiso 1 1 calc R
C74 C 0.4856(4) 0.1048(2) 0.14088(7) 0.0499(10) Uani 1 1 d .
H18 H 0.5501 0.0755 0.1477 0.060 Uiso 1 1 calc R
C75 C 0.5113(4) 0.1760(2) 0.13431(7) 0.0495(10) Uani 1 1 d .
H19 H 0.5929 0.1951 0.1365 0.059 Uiso 1 1 calc R
C76 C 0.4154(3) 0.2192(2) 0.12441(6) 0.0365(7) Uani 1 1 d .
H20 H 0.4320 0.2679 0.1199 0.044 Uiso 1 1 calc R
O7 O -0.01950(19) 0.44455(12) 0.17418(4) 0.0282(4) Uani 1 1 d .
P4 P -0.08887(7) 0.49847(4) 0.224336(13) 0.02384(14) Uani 1 1 d .
O8 O -0.18531(19) 0.44904(12) 0.21363(4) 0.0337(5) Uani 1 1 d .
C77 C -0.0954(3) 0.50584(16) 0.25777(5) 0.0269(6) Uani 1 1 d .
C78 C -0.1237(5) 0.4456(2) 0.27202(7) 0.0637(14) Uani 1 1 d .
H21 H -0.1398 0.4008 0.2640 0.076 Uiso 1 1 calc R
C79 C -0.1289(6) 0.4501(2) 0.29780(8) 0.0753(16) Uani 1 1 d .
H22 H -0.1456 0.4081 0.3074 0.090 Uiso 1 1 calc R
C80 C -0.1103(5) 0.5142(2) 0.30941(7) 0.0556(11) Uani 1 1 d .
H23 H -0.1176 0.5174 0.3271 0.067 Uiso 1 1 calc R
C81 C -0.0807(4) 0.5749(2) 0.29572(7) 0.0538(10) Uani 1 1 d .
H24 H -0.0654 0.6195 0.3040 0.065 Uiso 1 1 calc R
C82 C -0.0734(4) 0.57039(19) 0.26980(6) 0.0458(9) Uani 1 1 d .
H25 H -0.0532 0.6122 0.2603 0.055 Uiso 1 1 calc R
C83 C -0.1017(3) 0.58912(17) 0.21219(5) 0.0306(6) Uani 1 1 d .
C84 C 0.0005(3) 0.63434(18) 0.20886(6) 0.0367(7) Uani 1 1 d .
H26 H 0.0818 0.6181 0.2133 0.044 Uiso 1 1 calc R
C85 C -0.0160(4) 0.7036(2) 0.19905(6) 0.0479(9) Uani 1 1 d .
H27 H 0.0534 0.7348 0.1969 0.058 Uiso 1 1 calc R
C86 C -0.1354(4) 0.7262(2) 0.19244(6) 0.0493(10) Uani 1 1 d .
H28 H -0.1468 0.7728 0.1854 0.059 Uiso 1 1 calc R
C87 C -0.2369(4) 0.6824(2) 0.19587(7) 0.0528(10) Uani 1 1 d .
H29 H -0.3181 0.6992 0.1916 0.063 Uiso 1 1 calc R
C88 C -0.2211(4) 0.6131(2) 0.20566(7) 0.0426(8) Uani 1 1 d .
H30 H -0.2913 0.5824 0.2079 0.051 Uiso 1 1 calc R
C89 C -0.0162(2) 0.49489(14) 0.01369(4) 0.0196(5) Uani 1 1 d .
C90 C -0.0956(2) 0.44297(14) 0.02308(5) 0.0206(5) Uani 1 1 d .
C91 C -0.1340(2) 0.44544(14) 0.04871(5) 0.0212(5) Uani 1 1 d .
C92 C -0.0840(3) 0.49559(15) 0.06454(5) 0.0243(5) Uani 1 1 d .
H81 H -0.1071 0.4955 0.0817 0.029 Uiso 1 1 calc R
C93 C 0.0549(3) 0.60068(16) 0.07211(5) 0.0306(6) Uani 1 1 d .
H82 H 0.0344 0.6000 0.0894 0.037 Uiso 1 1 calc R
C94 C 0.1339(3) 0.65197(17) 0.06328(6) 0.0361(7) Uani 1 1 d .
H83 H 0.1675 0.6872 0.0743 0.043 Uiso 1 1 calc R
C95 C 0.1662(3) 0.65298(16) 0.03782(6) 0.0338(7) Uani 1 1 d .
H84 H 0.2216 0.6890 0.0318 0.041 Uiso 1 1 calc R
C96 C 0.1189(3) 0.60278(15) 0.02164(5) 0.0274(6) Uani 1 1 d .
H85 H 0.1426 0.6041 0.0045 0.033 Uiso 1 1 calc R
C97 C 0.0345(3) 0.54849(14) 0.02998(5) 0.0211(5) Uani 1 1 d .
C98 C 0.0023(3) 0.54788(14) 0.05574(5) 0.0220(5) Uani 1 1 d .
C99 C -0.0159(2) 0.22004(14) 0.48629(4) 0.0200(5) Uani 1 1 d .
C100 C -0.0958(2) 0.27164(14) 0.47682(5) 0.0209(5) Uani 1 1 d .
C101 C -0.1346(2) 0.26949(14) 0.45132(5) 0.0216(5) Uani 1 1 d .
C102 C -0.0844(3) 0.21891(16) 0.43555(5) 0.0244(5) Uani 1 1 d .
H86 H -0.1085 0.2187 0.4184 0.029 Uiso 1 1 calc R
C103 C 0.0544(3) 0.11414(16) 0.42792(6) 0.0308(6) Uani 1 1 d .
H87 H 0.0331 0.1148 0.4106 0.037 Uiso 1 1 calc R
C104 C 0.1340(3) 0.06274(17) 0.43673(6) 0.0355(7) Uani 1 1 d .
H88 H 0.1676 0.0276 0.4257 0.043 Uiso 1 1 calc R
C105 C 0.1664(3) 0.06186(17) 0.46220(6) 0.0348(7) Uani 1 1 d .
H89 H 0.2219 0.0259 0.4683 0.042 Uiso 1 1 calc R
C106 C 0.1191(3) 0.11210(15) 0.47840(5) 0.0281(6) Uani 1 1 d .
H90 H 0.1432 0.1107 0.4955 0.034 Uiso 1 1 calc R
C107 C 0.0346(3) 0.16628(14) 0.47006(5) 0.0214(5) Uani 1 1 d .
C108 C 0.0025(3) 0.16701(14) 0.44425(5) 0.0226(5) Uani 1 1 d .
O9 O -0.14058(19) 0.39126(11) 0.00751(4) 0.0274(4) Uani 1 1 d .
P5 P -0.25606(7) 0.38355(4) 0.057662(13) 0.02360(14) Uani 1 1 d .
O10 O -0.2300(2) 0.31040(11) 0.04692(4) 0.0336(5) Uani 1 1 d .
C109 C -0.2702(3) 0.38388(16) 0.09110(5) 0.0262(6) Uani 1 1 d .
C110 C -0.1946(4) 0.3398(3) 0.10534(7) 0.0635(13) Uani 1 1 d .
H31 H -0.1356 0.3092 0.0974 0.076 Uiso 1 1 calc R
C111 C -0.2037(5) 0.3396(3) 0.13121(8) 0.0736(16) Uani 1 1 d .
H32 H -0.1488 0.3104 0.1409 0.088 Uiso 1 1 calc R
C112 C -0.2906(4) 0.3808(3) 0.14277(7) 0.0580(12) Uani 1 1 d .
H33 H -0.2995 0.3783 0.1604 0.070 Uiso 1 1 calc R
C113 C -0.3659(4) 0.4261(2) 0.12907(7) 0.0525(10) Uani 1 1 d .
H34 H -0.4242 0.4566 0.1372 0.063 Uiso 1 1 calc R
C114 C -0.3560(3) 0.4270(2) 0.10316(7) 0.0452(9) Uani 1 1 d .
H35 H -0.4090 0.4578 0.0936 0.054 Uiso 1 1 calc R
C115 C -0.3982(3) 0.42233(17) 0.04549(5) 0.0292(6) Uani 1 1 d .
C116 C -0.4152(3) 0.4958(2) 0.04219(6) 0.0369(7) Uani 1 1 d .
H36 H -0.3503 0.5285 0.0466 0.044 Uiso 1 1 calc R
C117 C -0.5282(4) 0.5223(2) 0.03239(7) 0.0484(10) Uani 1 1 d .
H37 H -0.5407 0.5728 0.0304 0.058 Uiso 1 1 calc R
C118 C -0.6213(3) 0.4739(3) 0.02565(6) 0.0477(10) Uani 1 1 d .
H38 H -0.6969 0.4914 0.0185 0.057 Uiso 1 1 calc R
C119 C -0.6055(4) 0.4017(3) 0.02914(7) 0.0515(10) Uani 1 1 d .
H39 H -0.6710 0.3693 0.0249 0.062 Uiso 1 1 calc R
C120 C -0.4936(3) 0.3749(2) 0.03897(7) 0.0426(8) Uani 1 1 d .
H40 H -0.4828 0.3244 0.0412 0.051 Uiso 1 1 calc R
O11 O -0.1406(2) 0.32325(11) 0.49255(4) 0.0281(4) Uani 1 1 d .
P6 P -0.25606(7) 0.33120(4) 0.442331(13) 0.02399(14) Uani 1 1 d .
O12 O -0.2301(2) 0.40440(11) 0.45307(4) 0.0341(5) Uani 1 1 d .
C121 C -0.2708(3) 0.33093(16) 0.40895(5) 0.0267(6) Uani 1 1 d .
C122 C -0.1939(4) 0.3753(3) 0.39472(7) 0.0626(13) Uani 1 1 d .
H41 H -0.1342 0.4055 0.4027 0.075 Uiso 1 1 calc R
C123 C -0.2045(5) 0.3755(3) 0.36878(8) 0.0754(16) Uani 1 1 d .
H42 H -0.1506 0.4052 0.3591 0.090 Uiso 1 1 calc R
C124 C -0.2906(4) 0.3339(3) 0.35712(7) 0.0571(11) Uani 1 1 d .
H43 H -0.2989 0.3358 0.3394 0.069 Uiso 1 1 calc R
C125 C -0.3668(4) 0.2886(3) 0.37090(7) 0.0540(10) Uani 1 1 d .
H44 H -0.4260 0.2585 0.3627 0.065 Uiso 1 1 calc R
C126 C -0.3561(3) 0.2877(2) 0.39674(7) 0.0449(9) Uani 1 1 d .
H45 H -0.4085 0.2567 0.4062 0.054 Uiso 1 1 calc R
C127 C -0.3981(3) 0.29234(18) 0.45454(5) 0.0298(6) Uani 1 1 d .
C128 C -0.4944(3) 0.3399(2) 0.46098(7) 0.0433(8) Uani 1 1 d .
H46 H -0.4839 0.3904 0.4586 0.052 Uiso 1 1 calc R
C129 C -0.6054(4) 0.3135(3) 0.47086(7) 0.0529(10) Uani 1 1 d .
H47 H -0.6704 0.3460 0.4753 0.063 Uiso 1 1 calc R
C130 C -0.6208(3) 0.2411(3) 0.47422(6) 0.0489(10) Uani 1 1 d .
H48 H -0.6963 0.2235 0.4812 0.059 Uiso 1 1 calc R
C131 C -0.5274(4) 0.1924(2) 0.46755(7) 0.0482(9) Uani 1 1 d .
H49 H -0.5397 0.1419 0.4696 0.058 Uiso 1 1 calc R
C132 C -0.4152(3) 0.2189(2) 0.45784(6) 0.0369(7) Uani 1 1 d .
H50 H -0.3504 0.1862 0.4535 0.044 Uiso 1 1 calc R
H91 H -0.178(3) 0.3552(19) 0.0174(7) 0.032(9) Uiso 1 1 d .
H93 H -0.090(4) 0.446(2) 0.1839(8) 0.051(11) Uiso 1 1 d .
H95 H 0.087(3) 0.4438(19) 0.3502(6) 0.027(9) Uiso 1 1 d .
H96 H -0.176(4) 0.358(2) 0.4840(7) 0.040(10) Uiso 1 1 d .
H94 H -0.096(4) 0.269(2) 0.3164(7) 0.047(11) Uiso 1 1 d .
H92 H 0.088(4) 0.271(2) 0.1503(8) 0.053(12) Uiso 1 1 d .

loop_
_atom_site_aniso_label
_atom_site_aniso_U_11
_atom_site_aniso_U_22
_atom_site_aniso_U_33
_atom_site_aniso_U_23
_atom_site_aniso_U_13
_atom_site_aniso_U_12
C1 0.0183(12) 0.0245(13) 0.0185(12) -0.0009(10) -0.0004(9) 0.0002(10)
C2 0.0207(12) 0.0230(13) 0.0185(12) 0.0000(10) -0.0009(9) 0.0018(10)
C3 0.0242(13) 0.0192(12) 0.0221(12) -0.0053(10) -0.0010(10) 0.0009(10)
C4 0.0298(14) 0.0244(13) 0.0176(12) -0.0005(10) -0.0023(10) 0.0025(11)
C5 0.0360(16) 0.0314(15) 0.0217(13) 0.0039(11) -0.0052(11) 0.0046(12)
C6 0.0440(19) 0.0274(15) 0.0368(17) 0.0073(13) -0.0059(14) 0.0108(13)
C7 0.0381(17) 0.0243(15) 0.0374(17) -0.0032(12) -0.0038(13) 0.0108(12)
C8 0.0319(15) 0.0296(15) 0.0241(13) -0.0032(11) -0.0024(11) 0.0062(12)
C9 0.0197(12) 0.0217(12) 0.0196(12) -0.0008(10) -0.0003(9) 0.0015(10)
C10 0.0251(13) 0.0229(13) 0.0203(12) 0.0028(10) -0.0016(10) 0.0030(10)
C11 0.0246(13) 0.0183(12) 0.0179(12) -0.0004(9) -0.0015(9) 0.0024(10)
C12 0.0201(12) 0.0207(13) 0.0222(12) 0.0014(10) 0.0015(9) 0.0015(10)
C13 0.0199(12) 0.0236(13) 0.0222(12) -0.0002(10) -0.0031(9) -0.0007(10)
C14 0.0268(13) 0.0301(14) 0.0169(12) -0.0008(10) 0.0004(10) 0.0011(11)
C15 0.0302(15) 0.0384(17) 0.0234(14) -0.0027(12) 0.0069(11) -0.0004(12)
C16 0.0254(15) 0.0494(19) 0.0338(16) -0.0046(14) 0.0092(12) 0.0004(13)
C17 0.0182(13) 0.0470(19) 0.0371(17) 0.0001(14) 0.0004(11) -0.0013(12)
C18 0.0246(14) 0.0345(16) 0.0264(14) -0.0048(12) -0.0033(11) 0.0030(12)
C19 0.0200(12) 0.0200(12) 0.0218(12) -0.0007(10) -0.0020(9) 0.0022(10)
C20 0.0205(12) 0.0265(14) 0.0220(12) -0.0002(10) 0.0010(10) 0.0014(10)
O1 0.0392(12) 0.0251(10) 0.0222(10) 0.0019(8) -0.0053(8) 0.0088(9)
P1 0.0280(4) 0.0212(3) 0.0229(3) -0.0026(3) 0.0002(3) 0.0018(3)
O2 0.0360(12) 0.0274(11) 0.0414(13) -0.0024(9) -0.0038(9) 0.0089(9)
C21 0.0301(14) 0.0239(14) 0.0247(13) -0.0041(10) 0.0018(11) -0.0013(11)
C22 0.0393(18) 0.059(2) 0.0339(17) -0.0135(16) 0.0069(14) -0.0152(17)
C23 0.056(2) 0.073(3) 0.0344(19) -0.0154(18) -0.0039(16) -0.021(2)
C24 0.075(3) 0.066(3) 0.0305(18) -0.0124(17) 0.0074(18) -0.025(2)
C25 0.063(3) 0.129(5) 0.037(2) -0.018(2) 0.0228(19) -0.050(3)
C26 0.042(2) 0.116(4) 0.0359(19) -0.018(2) 0.0058(15) -0.040(2)
C27 0.0419(18) 0.0300(15) 0.0197(13) -0.0022(11) 0.0036(12) -0.0056(13)
C28 0.055(2) 0.0345(18) 0.0414(19) 0.0075(14) 0.0018(16) -0.0049(16)
C29 0.073(3) 0.039(2) 0.044(2) 0.0078(16) -0.0013(19) -0.0210(19)
C30 0.061(3) 0.063(3) 0.0267(17) -0.0012(16) 0.0069(16) -0.034(2)
C31 0.040(2) 0.068(3) 0.0347(18) -0.0134(17) 0.0101(15) -0.0160(18)
C32 0.0424(18) 0.0389(18) 0.0311(16) -0.0067(13) 0.0037(13) -0.0048(15)
O3 0.0212(10) 0.0395(12) 0.0218(9) -0.0039(8) 0.0032(7) -0.0009(8)
P2 0.0210(3) 0.0279(4) 0.0237(3) -0.0006(3) -0.0035(3) -0.0025(3)
O4 0.0221(10) 0.0413(13) 0.0412(13) -0.0056(10) -0.0012(9) -0.0001(9)
C33 0.0266(14) 0.0270(14) 0.0255(13) 0.0024(11) -0.0057(10) -0.0066(11)
C34 0.127(4) 0.0277(18) 0.0328(19) -0.0020(14) -0.018(2) 0.012(2)
C35 0.155(5) 0.037(2) 0.033(2) 0.0122(17) -0.024(2) 0.004(3)
C36 0.089(3) 0.050(2) 0.0262(17) 0.0013(15) -0.0157(18) -0.014(2)
C37 0.086(3) 0.041(2) 0.0347(19) -0.0102(15) -0.0126(19) -0.005(2)
C38 0.071(3) 0.0316(17) 0.0356(18) -0.0007(14) -0.0145(17) 0.0007(17)
C39 0.0356(16) 0.0336(16) 0.0207(13) 0.0027(11) -0.0035(11) -0.0071(12)
C40 0.0460(19) 0.0337(17) 0.0304(16) -0.0004(13) -0.0060(13) -0.0043(14)
C41 0.083(3) 0.0318(19) 0.0353(19) -0.0011(14) -0.0179(18) 0.0072(18)
C42 0.088(3) 0.036(2) 0.0265(16) 0.0042(14) -0.0036(17) -0.0170(19)
C43 0.062(3) 0.050(2) 0.041(2) 0.0057(17) 0.0046(17) -0.0216(19)
C44 0.046(2) 0.045(2) 0.0367(18) 0.0035(15) 0.0034(15) -0.0121(16)
C45 0.0192(12) 0.0228(13) 0.0190(12) -0.0013(10) 0.0014(9) -0.0006(10)
C46 0.0193(12) 0.0216(12) 0.0206(12) 0.0000(10) 0.0013(9) -0.0018(10)
C47 0.0245(13) 0.0194(12) 0.0219(12) -0.0026(10) -0.0011(10) -0.0009(10)
C48 0.0285(14) 0.0267(14) 0.0187(12) -0.0023(10) 0.0009(10) -0.0006(11)
C49 0.0378(16) 0.0302(15) 0.0239(14) 0.0047(11) 0.0051(12) -0.0058(12)
C50 0.0425(18) 0.0283(15) 0.0343(16) 0.0071(12) 0.0074(13) -0.0111(13)
C51 0.0384(17) 0.0260(15) 0.0366(17) -0.0009(12) 0.0031(13) -0.0120(13)
C52 0.0286(15) 0.0288(14) 0.0260(14) -0.0025(11) 0.0021(11) -0.0076(12)
C53 0.0187(12) 0.0227(12) 0.0200(12) -0.0005(10) 0.0012(9) -0.0005(10)
C54 0.0236(13) 0.0247(14) 0.0218(12) 0.0023(10) 0.0013(10) -0.0029(10)
C55 0.0230(13) 0.0189(12) 0.0178(12) -0.0015(9) 0.0002(9) -0.0035(10)
C56 0.0192(12) 0.0230(13) 0.0194(12) -0.0010(10) -0.0011(9) -0.0014(10)
C57 0.0184(12) 0.0240(13) 0.0214(12) -0.0017(10) 0.0016(9) 0.0008(10)
C58 0.0252(13) 0.0305(14) 0.0190(12) -0.0021(11) 0.0003(10) 0.0004(11)
C59 0.0309(15) 0.0377(17) 0.0251(14) -0.0004(12) -0.0069(11) -0.0013(12)
C60 0.0235(14) 0.0490(19) 0.0352(16) -0.0025(14) -0.0109(12) 0.0008(13)
C61 0.0184(14) 0.0479(19) 0.0359(16) -0.0031(14) -0.0001(11) 0.0012(12)
C62 0.0239(14) 0.0331(16) 0.0262(14) -0.0036(11) 0.0011(11) -0.0019(11)
C63 0.0189(12) 0.0200(12) 0.0207(12) -0.0011(9) 0.0018(9) -0.0029(9)
C64 0.0220(13) 0.0255(13) 0.0192(12) -0.0012(10) -0.0036(9) -0.0021(10)
O5 0.0360(11) 0.0243(10) 0.0221(10) 0.0030(8) 0.0051(8) -0.0077(8)
P3 0.0284(4) 0.0205(3) 0.0230(3) -0.0029(3) -0.0009(3) -0.0015(3)
O6 0.0323(11) 0.0292(11) 0.0399(12) -0.0015(9) 0.0036(9) -0.0071(9)
C65 0.0312(14) 0.0205(13) 0.0262(13) -0.0044(10) -0.0030(11) 0.0017(11)
C66 0.0403(19) 0.062(2) 0.0333(17) -0.0112(16) -0.0082(14) 0.0165(17)
C67 0.057(2) 0.073(3) 0.0315(18) -0.0141(18) 0.0032(16) 0.020(2)
C68 0.072(3) 0.068(3) 0.0263(17) -0.0124(17) -0.0086(17) 0.022(2)
C69 0.068(3) 0.125(4) 0.037(2) -0.018(2) -0.0227(19) 0.054(3)
C70 0.045(2) 0.119(4) 0.0320(18) -0.020(2) -0.0089(15) 0.040(2)
C71 0.0436(18) 0.0279(15) 0.0210(13) -0.0008(11) -0.0050(12) 0.0050(13)
C72 0.051(2) 0.0357(18) 0.0392(19) 0.0050(14) -0.0017(15) 0.0035(15)
C73 0.073(3) 0.040(2) 0.042(2) 0.0098(16) -0.0013(18) 0.0190(19)
C74 0.062(3) 0.059(2) 0.0287(17) -0.0021(16) -0.0068(16) 0.032(2)
C75 0.044(2) 0.070(3) 0.0341(18) -0.0140(17) -0.0083(15) 0.0181(19)
C76 0.0422(18) 0.0406(18) 0.0268(15) -0.0072(13) -0.0043(13) 0.0055(15)
O7 0.0208(10) 0.0395(12) 0.0243(10) -0.0045(8) -0.0048(8) 0.0006(8)
P4 0.0207(3) 0.0275(4) 0.0233(3) -0.0005(3) 0.0024(3) 0.0028(3)
O8 0.0223(10) 0.0404(12) 0.0383(12) -0.0035(10) 0.0004(8) -0.0016(9)
C77 0.0272(14) 0.0287(14) 0.0247(13) -0.0004(11) 0.0037(10) 0.0050(11)
C78 0.130(4) 0.0270(18) 0.0339(19) -0.0004(15) 0.018(2) -0.012(2)
C79 0.156(5) 0.034(2) 0.037(2) 0.0087(17) 0.023(3) -0.007(3)
C80 0.092(3) 0.052(2) 0.0235(16) 0.0009(15) 0.0146(18) 0.017(2)
C81 0.087(3) 0.042(2) 0.0323(19) -0.0075(15) 0.0134(19) 0.006(2)
C82 0.075(3) 0.0311(17) 0.0311(17) 0.0004(13) 0.0131(16) 0.0006(17)
C83 0.0363(16) 0.0358(16) 0.0198(13) 0.0015(11) 0.0038(11) 0.0068(13)
C84 0.0449(19) 0.0329(17) 0.0324(16) -0.0020(13) 0.0064(14) 0.0033(14)
C85 0.080(3) 0.0350(19) 0.0293(17) 0.0001(14) 0.0152(17) -0.0050(18)
C86 0.089(3) 0.0318(19) 0.0266(16) 0.0041(13) 0.0041(17) 0.0150(19)
C87 0.066(3) 0.049(2) 0.044(2) 0.0058(17) -0.0099(18) 0.025(2)
C88 0.043(2) 0.043(2) 0.0414(19) 0.0050(15) -0.0053(15) 0.0136(15)
C89 0.0223(12) 0.0208(12) 0.0158(12) -0.0015(9) 0.0012(9) 0.0010(10)
C90 0.0216(12) 0.0192(12) 0.0209(12) -0.0007(10) -0.0009(9) 0.0019(10)
C91 0.0222(12) 0.0205(12) 0.0209(12) 0.0011(10) 0.0023(9) -0.0023(10)
C92 0.0280(14) 0.0266(13) 0.0183(12) -0.0011(10) 0.0004(10) -0.0012(11)
C93 0.0392(17) 0.0294(15) 0.0230(14) -0.0070(11) -0.0034(12) -0.0025(12)
C94 0.0413(18) 0.0298(16) 0.0371(17) -0.0103(13) -0.0037(13) -0.0110(13)
C95 0.0393(17) 0.0240(15) 0.0380(17) -0.0023(12) 0.0007(13) -0.0122(12)
C96 0.0323(15) 0.0235(14) 0.0266(14) -0.0016(11) 0.0050(11) -0.0041(11)
C97 0.0232(13) 0.0191(12) 0.0208(12) -0.0006(10) -0.0001(10) 0.0002(10)
C98 0.0251(13) 0.0222(13) 0.0188(12) -0.0026(10) -0.0012(10) -0.0002(10)
C99 0.0236(12) 0.0211(12) 0.0153(12) -0.0014(9) -0.0019(9) -0.0020(10)
C100 0.0241(13) 0.0190(12) 0.0196(12) -0.0017(9) -0.0001(9) -0.0024(10)
C101 0.0233(13) 0.0216(12) 0.0199(12) 0.0023(10) -0.0033(10) 0.0036(10)
C102 0.0287(14) 0.0274(14) 0.0170(12) 0.0003(10) -0.0034(10) 0.0015(11)
C103 0.0372(17) 0.0313(15) 0.0239(14) -0.0067(11) 0.0019(12) 0.0066(12)
C104 0.0436(19) 0.0312(16) 0.0317(16) -0.0088(12) 0.0030(13) 0.0096(13)
C105 0.0415(18) 0.0265(15) 0.0363(17) 0.0004(12) -0.0017(13) 0.0130(13)
C106 0.0355(16) 0.0239(14) 0.0248(14) 0.0004(11) -0.0047(11) 0.0017(12)
C107 0.0237(13) 0.0193(12) 0.0211(12) 0.0012(10) -0.0024(10) -0.0010(10)
C108 0.0243(13) 0.0219(13) 0.0214(12) -0.0019(10) 0.0007(10) 0.0018(10)
O9 0.0348(11) 0.0251(10) 0.0222(9) -0.0060(8) 0.0010(8) -0.0083(8)
P5 0.0235(3) 0.0241(3) 0.0232(3) 0.0023(3) 0.0018(3) -0.0041(3)
O10 0.0375(12) 0.0236(10) 0.0398(12) -0.0001(9) 0.0037(9) -0.0076(9)
C109 0.0239(13) 0.0307(14) 0.0240(13) 0.0031(11) 0.0024(10) -0.0022(11)
C110 0.062(3) 0.093(3) 0.0350(19) 0.020(2) 0.0130(17) 0.048(2)
C111 0.071(3) 0.117(4) 0.033(2) 0.028(2) 0.0044(18) 0.053(3)
C112 0.050(2) 0.099(3) 0.0246(17) 0.014(2) 0.0054(15) 0.014(2)
C113 0.049(2) 0.076(3) 0.0325(18) 0.0043(18) 0.0134(16) 0.018(2)
C114 0.0414(19) 0.062(2) 0.0323(17) 0.0134(16) 0.0086(14) 0.0183(17)
C115 0.0270(14) 0.0420(17) 0.0186(13) 0.0039(11) -0.0002(10) -0.0021(12)
C116 0.0342(16) 0.0437(18) 0.0327(16) 0.0056(14) 0.0036(13) 0.0006(14)
C117 0.046(2) 0.064(2) 0.0349(18) 0.0150(17) 0.0072(15) 0.0243(18)
C118 0.0322(17) 0.084(3) 0.0268(16) 0.0047(17) -0.0034(13) 0.0169(19)
C119 0.0328(19) 0.079(3) 0.043(2) -0.0027(19) -0.0081(15) -0.0058(18)
C120 0.0370(18) 0.052(2) 0.0389(19) -0.0006(15) -0.0060(14) -0.0056(16)
O11 0.0352(11) 0.0276(11) 0.0217(9) -0.0062(8) -0.0028(8) 0.0092(9)
P6 0.0236(3) 0.0246(3) 0.0238(3) 0.0020(3) -0.0026(3) 0.0038(3)
O12 0.0377(12) 0.0252(11) 0.0392(12) -0.0012(9) -0.0043(9) 0.0076(9)
C121 0.0229(13) 0.0303(14) 0.0267(14) 0.0052(11) -0.0028(10) 0.0027(11)
C122 0.065(3) 0.092(3) 0.0313(18) 0.015(2) -0.0144(17) -0.049(2)
C123 0.074(3) 0.116(4) 0.036(2) 0.027(2) -0.0038(19) -0.051(3)
C124 0.051(2) 0.094(3) 0.0270(17) 0.014(2) -0.0095(15) -0.010(2)
C125 0.052(2) 0.079(3) 0.0312(18) 0.0067(18) -0.0122(16) -0.018(2)
C126 0.0393(19) 0.061(2) 0.0339(17) 0.0141(16) -0.0080(14) -0.0191(17)
C127 0.0277(15) 0.0425(17) 0.0192(13) 0.0050(12) -0.0005(10) 0.0012(12)
C128 0.0335(18) 0.056(2) 0.0408(19) -0.0007(16) 0.0064(14) 0.0048(16)
C129 0.0332(19) 0.081(3) 0.045(2) -0.004(2) 0.0099(15) 0.0068(18)
C130 0.0319(18) 0.087(3) 0.0277(16) 0.0052(18) 0.0016(13) -0.0174(19)
C131 0.048(2) 0.063(2) 0.0331(18) 0.0152(16) -0.0081(15) -0.0213(18)
C132 0.0363(17) 0.0453(19) 0.0290(15) 0.0041(14) -0.0041(12) -0.0032(15)

loop_
_atom_type_symbol
_atom_type_description
_atom_type_scat_dispersion_real
_atom_type_scat_dispersion_imag
_atom_type_scat_source
C C 0.0033 0.0016 'International Tables Vol C Tables 4.2.6.8 and 6.1.1.4'
H H 0.0000 0.0000 'International Tables Vol C Tables 4.2.6.8 and 6.1.1.4'
O O 0.0106 0.0060 'International Tables Vol C Tables 4.2.6.8 and 6.1.1.4'
P P 0.1023 0.0942 'International Tables Vol C Tables 4.2.6.8 and 6.1.1.4'

loop_
_geom_angle_atom_site_label_1
_geom_angle_atom_site_label_2
_geom_angle_atom_site_label_3
_geom_angle
_geom_angle_site_symmetry_3
C2 C1 C9 119.7(2) .
C2 C1 C11 120.0(2) .
C9 C1 C11 120.3(2) .
O1 C2 C1 119.0(2) .
O1 C2 C3 120.1(2) .
C1 C2 C3 120.8(2) .
C4 C3 C2 119.5(2) .
C4 C3 P1 123.6(2) .
C2 C3 P1 116.7(2) .
C3 C4 C10 121.4(2) .
C3 C4 H51 119.3 .
C10 C4 H51 119.3 .
C6 C5 C10 120.7(3) .
C6 C5 H52 119.7 .
C10 C5 H52 119.7 .
C5 C6 C7 120.0(3) .
C5 C6 H53 120.0 .
C7 C6 H53 120.0 .
C8 C7 C6 121.0(3) .
C8 C7 H54 119.5 .
C6 C7 H54 119.5 .
C7 C8 C9 121.0(3) .
C7 C8 H55 119.5 .
C9 C8 H55 119.5 .
C8 C9 C10 117.4(2) .
C8 C9 C1 123.0(2) .
C10 C9 C1 119.6(2) .
C5 C10 C4 121.5(2) .
C5 C10 C9 119.8(2) .
C4 C10 C9 118.7(2) .
C12 C11 C19 119.8(2) .
C12 C11 C1 119.7(2) .
C19 C11 C1 120.6(2) .
O3 C12 C11 119.1(2) .
O3 C12 C13 120.4(2) .
C11 C12 C13 120.4(2) .
C14 C13 C12 119.8(2) .
C14 C13 P2 123.7(2) .
C12 C13 P2 116.28(19) .
C13 C14 C20 121.2(2) .
C13 C14 H56 119.4 .
C20 C14 H56 119.4 .
C16 C15 C20 121.2(3) .
C16 C15 H57 119.4 .
C20 C15 H57 119.4 .
C15 C16 C17 119.3(3) .
C15 C16 H58 120.3 .
C17 C16 H58 120.3 .
C18 C17 C16 120.8(3) .
C18 C17 H59 119.6 .
C16 C17 H59 119.6 .
C17 C18 C19 121.8(3) .
C17 C18 H60 119.1 .
C19 C18 H60 119.1 .
C20 C19 C18 116.9(2) .
C20 C19 C11 120.0(2) .
C18 C19 C11 123.1(2) .
C14 C20 C19 118.6(2) .
C14 C20 C15 121.5(3) .
C19 C20 C15 120.0(2) .
C2 O1 H95 107(2) .
O2 P1 C21 113.10(13) .
O2 P1 C3 109.81(13) .
C21 P1 C3 109.23(13) .
O2 P1 C27 112.44(15) .
C21 P1 C27 106.82(14) .
C3 P1 C27 105.07(14) .
C22 C21 C26 118.6(3) .
C22 C21 P1 121.6(2) .
C26 C21 P1 119.8(2) .
C21 C22 C23 120.7(3) .
C21 C22 H61 119.7 .
C23 C22 H61 119.7 .
C24 C23 C22 119.5(4) .
C24 C23 H62 120.2 .
C22 C23 H62 120.2 .
C25 C24 C23 119.9(4) .
C25 C24 H63 120.1 .
C23 C24 H63 120.1 .
C24 C25 C26 120.9(4) .
C24 C25 H64 119.6 .
C26 C25 H64 119.6 .
C25 C26 C21 120.4(3) .
C25 C26 H65 119.8 .
C21 C26 H65 119.8 .
C28 C27 C32 119.1(3) .
C28 C27 P1 117.6(3) .
C32 C27 P1 123.3(3) .
C27 C28 C29 120.4(4) .
C27 C28 H66 119.8 .
C29 C28 H66 119.8 .
C30 C29 C28 120.2(4) .
C30 C29 H67 119.9 .
C28 C29 H67 119.9 .
C29 C30 C31 120.5(3) .
C29 C30 H68 119.7 .
C31 C30 H68 119.7 .
C30 C31 C32 119.6(4) .
C30 C31 H69 120.2 .
C32 C31 H69 120.2 .
C27 C32 C31 120.3(4) .
C27 C32 H70 119.8 .
C31 C32 H70 119.8 .
C12 O3 H94 110(2) .
O4 P2 C33 113.90(14) .
O4 P2 C13 109.78(13) .
C33 P2 C13 108.81(13) .
O4 P2 C39 111.99(14) .
C33 P2 C39 106.65(14) .
C13 P2 C39 105.29(13) .
C38 C33 C34 118.5(3) .
C38 C33 P2 122.0(2) .
C34 C33 P2 119.5(2) .
C35 C34 C33 120.0(3) .
C35 C34 H1 120.0 .
C33 C34 H1 120.0 .
C36 C35 C34 120.8(4) .
C36 C35 H2 119.6 .
C34 C35 H2 119.6 .
C35 C36 C37 120.3(3) .
C35 C36 H3 119.8 .
C37 C36 H3 119.8 .
C36 C37 C38 119.3(4) .
C36 C37 H4 120.4 .
C38 C37 H4 120.4 .
C33 C38 C37 120.9(3) .
C33 C38 H5 119.5 .
C37 C38 H5 119.5 .
C40 C39 C44 119.5(3) .
C40 C39 P2 123.2(3) .
C44 C39 P2 117.3(3) .
C39 C40 C41 119.8(4) .
C39 C40 H6 120.1 .
C41 C40 H6 120.1 .
C42 C41 C40 119.6(4) .
C42 C41 H7 120.2 .
C40 C41 H7 120.2 .
C43 C42 C41 121.0(3) .
C43 C42 H8 119.5 .
C41 C42 H8 119.5 .
C42 C43 C44 120.0(4) .
C42 C43 H9 120.0 .
C44 C43 H9 120.0 .
C39 C44 C43 120.2(4) .
C39 C44 H10 119.9 .
C43 C44 H10 119.9 .
C46 C45 C53 119.5(2) .
C46 C45 C55 120.3(2) .
C53 C45 C55 120.2(2) .
O5 C46 C45 118.2(2) .
O5 C46 C47 120.6(2) .
C45 C46 C47 121.1(2) .
C48 C47 C46 119.9(2) .
C48 C47 P3 123.4(2) .
C46 C47 P3 116.6(2) .
C47 C48 C54 121.0(2) .
C47 C48 H71 119.5 .
C54 C48 H71 119.5 .
C50 C49 C54 120.9(3) .
C50 C49 H72 119.6 .
C54 C49 H72 119.6 .
C49 C50 C51 119.6(3) .
C49 C50 H73 120.2 .
C51 C50 H73 120.2 .
C52 C51 C50 120.7(3) .
C52 C51 H74 119.7 .
C50 C51 H74 119.7 .
C51 C52 C53 121.8(3) .
C51 C52 H75 119.1 .
C53 C52 H75 119.1 .
C52 C53 C54 117.3(2) .
C52 C53 C45 123.2(2) .
C54 C53 C45 119.5(2) .
C49 C54 C48 121.3(3) .
C49 C54 C53 119.8(3) .
C48 C54 C53 118.8(2) .
C56 C55 C63 119.5(2) .
C56 C55 C45 120.2(2) .
C63 C55 C45 120.4(2) .
O7 C56 C55 118.6(2) .
O7 C56 C57 120.4(2) .
C55 C56 C57 121.0(2) .
C58 C57 C56 119.7(2) .
C58 C57 P4 123.4(2) .
C56 C57 P4 116.78(19) .
C57 C58 C64 120.9(2) .
C57 C58 H76 119.6 .
C64 C58 H76 119.6 .
C60 C59 C64 121.0(3) .
C60 C59 H77 119.5 .
C64 C59 H77 119.5 .
C59 C60 C61 120.0(3) .
C59 C60 H78 120.0 .
C61 C60 H78 120.0 .
C62 C61 C60 120.5(3) .
C62 C61 H79 119.7 .
C60 C61 H79 119.7 .
C61 C62 C63 121.4(3) .
C61 C62 H80 119.3 .
C63 C62 H80 119.3 .
C64 C63 C62 117.8(2) .
C64 C63 C55 119.4(2) .
C62 C63 C55 122.8(2) .
C59 C64 C63 119.2(2) .
C59 C64 C58 121.4(3) .
C63 C64 C58 119.4(2) .
C46 O5 H92 108(3) .
O6 P3 C65 113.88(13) .
O6 P3 C47 109.50(13) .
C65 P3 C47 109.11(13) .
O6 P3 C71 112.21(14) .
C65 P3 C71 106.59(13) .
C47 P3 C71 105.13(14) .
C66 C65 C70 118.4(3) .
C66 C65 P3 122.0(2) .
C70 C65 P3 119.6(2) .
C65 C66 C67 120.8(3) .
C65 C66 H11 119.6 .
C67 C66 H11 119.6 .
C68 C67 C66 119.2(4) .
C68 C67 H12 120.4 .
C66 C67 H12 120.4 .
C69 C68 C67 120.6(4) .
C69 C68 H13 119.7 .
C67 C68 H13 119.7 .
C68 C69 C70 120.6(4) .
C68 C69 H14 119.7 .
C70 C69 H14 119.7 .
C69 C70 C65 120.2(3) .
C69 C70 H15 119.9 .
C65 C70 H15 119.9 .
C72 C71 C76 119.1(3) .
C72 C71 P3 117.8(3) .
C76 C71 P3 123.1(2) .
C73 C72 C71 120.7(4) .
C73 C72 H16 119.6 .
C71 C72 H16 119.6 .
C74 C73 C72 120.0(4) .
C74 C73 H17 120.0 .
C72 C73 H17 120.0 .
C73 C74 C75 120.8(3) .
C73 C74 H18 119.6 .
C75 C74 H18 119.6 .
C74 C75 C76 119.3(4) .
C74 C75 H19 120.3 .
C76 C75 H19 120.3 .
C71 C76 C75 120.0(4) .
C71 C76 H20 120.0 .
C75 C76 H20 120.0 .
C56 O7 H93 107(3) .
O8 P4 C77 113.47(14) .
O8 P4 C57 109.79(13) .
C77 P4 C57 109.19(13) .
O8 P4 C83 112.41(14) .
C77 P4 C83 106.52(14) .
C57 P4 C83 105.05(14) .
C82 C77 C78 118.7(3) .
C82 C77 P4 121.6(2) .
C78 C77 P4 119.7(2) .
C79 C78 C77 120.6(4) .
C79 C78 H21 119.7 .
C77 C78 H21 119.7 .
C80 C79 C78 120.2(4) .
C80 C79 H22 119.9 .
C78 C79 H22 119.9 .
C79 C80 C81 120.4(3) .
C79 C80 H23 119.8 .
C81 C80 H23 119.8 .
C80 C81 C82 119.6(4) .
C80 C81 H24 120.2 .
C82 C81 H24 120.2 .
C77 C82 C81 120.4(3) .
C77 C82 H25 119.8 .
C81 C82 H25 119.8 .
C84 C83 C88 119.8(3) .
C84 C83 P4 123.2(3) .
C88 C83 P4 117.0(3) .
C83 C84 C85 120.1(4) .
C83 C84 H26 119.9 .
C85 C84 H26 119.9 .
C86 C85 C84 119.2(4) .
C86 C85 H27 120.4 .
C84 C85 H27 120.4 .
C87 C86 C85 121.2(3) .
C87 C86 H28 119.4 .
C85 C86 H28 119.4 .
C86 C87 C88 120.0(4) .
C86 C87 H29 120.0 .
C88 C87 H29 120.0 .
C83 C88 C87 119.7(4) .
C83 C88 H30 120.2 .
C87 C88 H30 120.2 .
C90 C89 C97 119.8(2) .
C90 C89 C89 120.0(2) 2
C97 C89 C89 120.3(2) 2
O9 C90 C89 119.1(2) .
O9 C90 C91 120.4(2) .
C89 C90 C91 120.4(2) .
C92 C91 C90 120.0(2) .
C92 C91 P5 123.5(2) .
C90 C91 P5 116.43(19) .
C91 C92 C98 120.9(2) .
C91 C92 H81 119.6 .
C98 C92 H81 119.6 .
C94 C93 C98 120.8(3) .
C94 C93 H82 119.6 .
C98 C93 H82 119.6 .
C93 C94 C95 120.1(3) .
C93 C94 H83 119.9 .
C95 C94 H83 119.9 .
C96 C95 C94 120.8(3) .
C96 C95 H84 119.6 .
C94 C95 H84 119.6 .
C95 C96 C97 121.1(3) .
C95 C96 H85 119.4 .
C97 C96 H85 119.4 .
C98 C97 C96 117.8(2) .
C98 C97 C89 119.5(2) .
C96 C97 C89 122.7(2) .
C92 C98 C97 119.2(2) .
C92 C98 C93 121.3(2) .
C97 C98 C93 119.4(2) .
C100 C99 C107 119.8(2) .
C100 C99 C99 119.7(2) 2_556
C107 C99 C99 120.5(2) 2_556
O11 C100 C99 118.7(2) .
O11 C100 C101 120.6(2) .
C99 C100 C101 120.7(2) .
C102 C101 C100 119.6(2) .
C102 C101 P6 123.8(2) .
C100 C101 P6 116.5(2) .
C101 C102 C108 121.4(2) .
C101 C102 H86 119.3 .
C108 C102 H86 119.3 .
C104 C103 C108 121.0(3) .
C104 C103 H87 119.5 .
C108 C103 H87 119.5 .
C103 C104 C105 119.7(3) .
C103 C104 H88 120.2 .
C105 C104 H88 120.2 .
C106 C105 C104 121.0(3) .
C106 C105 H89 119.5 .
C104 C105 H89 119.5 .
C105 C106 C107 121.2(3) .
C105 C106 H90 119.4 .
C107 C106 H90 119.4 .
C106 C107 C108 117.5(2) .
C106 C107 C99 123.0(2) .
C108 C107 C99 119.5(2) .
C102 C108 C107 118.8(2) .
C102 C108 C103 121.6(3) .
C107 C108 C103 119.6(2) .
C90 O9 H91 108(2) .
O10 P5 C109 113.67(14) .
O10 P5 C115 112.38(14) .
C109 P5 C115 106.42(13) .
O10 P5 C91 109.65(13) .
C109 P5 C91 109.07(13) .
C115 P5 C91 105.25(14) .
C114 C109 C110 118.5(3) .
C114 C109 P5 121.8(2) .
C110 C109 P5 119.7(2) .
C109 C110 C111 120.5(3) .
C109 C110 H31 119.7 .
C111 C110 H31 119.7 .
C112 C111 C110 120.3(4) .
C112 C111 H32 119.8 .
C110 C111 H32 119.8 .
C111 C112 C113 120.3(3) .
C111 C112 H33 119.9 .
C113 C112 H33 119.9 .
C112 C113 C114 119.5(4) .
C112 C113 H34 120.3 .
C114 C113 H34 120.3 .
C109 C114 C113 120.8(3) .
C109 C114 H35 119.6 .
C113 C114 H35 119.6 .
C116 C115 C120 119.5(3) .
C116 C115 P5 123.3(2) .
C120 C115 P5 117.2(3) .
C115 C116 C117 120.2(3) .
C115 C116 H36 119.9 .
C117 C116 H36 119.9 .
C118 C117 C116 119.3(4) .
C118 C117 H37 120.4 .
C116 C117 H37 120.4 .
C119 C118 C117 120.7(3) .
C119 C118 H38 119.7 .
C117 C118 H38 119.7 .
C118 C119 C120 120.4(4) .
C118 C119 H39 119.8 .
C120 C119 H39 119.8 .
C115 C120 C119 119.8(4) .
C115 C120 H40 120.1 .
C119 C120 H40 120.1 .
C100 O11 H96 110(3) .
O12 P6 C121 113.57(14) .
O12 P6 C101 109.91(13) .
C121 P6 C101 108.98(13) .
O12 P6 C127 112.15(14) .
C121 P6 C127 106.75(14) .
C101 P6 C127 105.08(14) .
C126 C121 C122 118.5(3) .
C126 C121 P6 122.0(2) .
C122 C121 P6 119.5(2) .
C123 C122 C121 120.0(3) .
C123 C122 H41 120.0 .
C121 C122 H41 120.0 .
C124 C123 C122 120.7(4) .
C124 C123 H42 119.7 .
C122 C123 H42 119.7 .
C123 C124 C125 120.2(4) .
C123 C124 H43 119.9 .
C125 C124 H43 119.9 .
C124 C125 C126 119.4(4) .
C124 C125 H44 120.3 .
C126 C125 H44 120.3 .
C121 C126 C125 121.2(3) .
C121 C126 H45 119.4 .
C125 C126 H45 119.4 .
C132 C127 C128 119.2(3) .
C132 C127 P6 123.3(3) .
C128 C127 P6 117.4(3) .
C129 C128 C127 120.3(4) .
C129 C128 H46 119.9 .
C127 C128 H46 119.9 .
C130 C129 C128 120.0(4) .
C130 C129 H47 120.0 .
C128 C129 H47 120.0 .
C129 C130 C131 121.0(3) .
C129 C130 H48 119.5 .
C131 C130 H48 119.5 .
C130 C131 C132 119.1(4) .
C130 C131 H49 120.4 .
C132 C131 H49 120.4 .
C127 C132 C131 120.4(4) .
C127 C132 H50 119.8 .
C131 C132 H50 119.8 .

loop_
_geom_bond_atom_site_label_1
_geom_bond_atom_site_label_2
_geom_bond_distance
_geom_bond_site_symmetry_2
C1 C2 1.375(4) .
C1 C9 1.425(4) .
C1 C11 1.501(3) .
C2 O1 1.361(3) .
C2 C3 1.425(4) .
C3 C4 1.368(4) .
C3 P1 1.800(3) .
C4 C10 1.418(4) .
C4 H51 0.9500 .
C5 C6 1.362(4) .
C5 C10 1.416(4) .
C5 H52 0.9500 .
C6 C7 1.394(5) .
C6 H53 0.9500 .
C7 C8 1.366(4) .
C7 H54 0.9500 .
C8 C9 1.423(4) .
C8 H55 0.9500 .
C9 C10 1.421(4) .
C11 C12 1.378(4) .
C11 C19 1.428(4) .
C12 O3 1.364(3) .
C12 C13 1.426(4) .
C13 C14 1.377(4) .
C13 P2 1.798(3) .
C14 C20 1.416(4) .
C14 H56 0.9500 .
C15 C16 1.358(4) .
C15 C20 1.426(4) .
C15 H57 0.9500 .
C16 C17 1.409(4) .
C16 H58 0.9500 .
C17 C18 1.370(4) .
C17 H59 0.9500 .
C18 C19 1.421(4) .
C18 H60 0.9500 .
C19 C20 1.419(4) .
O1 H95 0.87(4) .
P1 O2 1.493(2) .
P1 C21 1.792(3) .
P1 C27 1.806(3) .
C21 C22 1.377(4) .
C21 C26 1.387(5) .
C22 C23 1.384(5) .
C22 H61 0.9500 .
C23 C24 1.385(6) .
C23 H62 0.9500 .
C24 C25 1.353(6) .
C24 H63 0.9500 .
C25 C26 1.373(6) .
C25 H64 0.9500 .
C26 H65 0.9500 .
C27 C28 1.395(5) .
C27 C32 1.390(5) .
C28 C29 1.389(5) .
C28 H66 0.9500 .
C29 C30 1.367(6) .
C29 H67 0.9500 .
C30 C31 1.389(6) .
C30 H68 0.9500 .
C31 C32 1.395(5) .
C31 H69 0.9500 .
C32 H70 0.9500 .
O3 H94 0.96(4) .
P2 O4 1.501(2) .
P2 C33 1.786(3) .
P2 C39 1.802(3) .
C33 C38 1.379(5) .
C33 C34 1.386(5) .
C34 C35 1.383(5) .
C34 H1 0.9500 .
C35 C36 1.353(6) .
C35 H2 0.9500 .
C36 C37 1.372(6) .
C36 H3 0.9500 .
C37 C38 1.391(5) .
C37 H4 0.9500 .
C38 H5 0.9500 .
C39 C40 1.391(5) .
C39 C44 1.397(5) .
C40 C41 1.396(5) .
C40 H6 0.9500 .
C41 C42 1.395(6) .
C41 H7 0.9500 .
C42 C43 1.358(6) .
C42 H8 0.9500 .
C43 C44 1.394(5) .
C43 H9 0.9500 .
C44 H10 0.9500 .
C45 C46 1.376(4) .
C45 C53 1.434(4) .
C45 C55 1.500(3) .
C46 O5 1.366(3) .
C46 C47 1.423(4) .
C47 C48 1.370(4) .
C47 P3 1.797(3) .
C48 C54 1.423(4) .
C48 H71 0.9500 .
C49 C50 1.364(4) .
C49 C54 1.419(4) .
C49 H72 0.9500 .
C50 C51 1.408(4) .
C50 H73 0.9500 .
C51 C52 1.365(4) .
C51 H74 0.9500 .
C52 C53 1.416(4) .
C52 H75 0.9500 .
C53 C54 1.424(4) .
C55 C56 1.387(4) .
C55 C63 1.426(4) .
C56 O7 1.360(3) .
C56 C57 1.422(4) .
C57 C58 1.369(4) .
C57 P4 1.802(3) .
C58 C64 1.423(4) .
C58 H76 0.9500 .
C59 C60 1.368(4) .
C59 C64 1.419(4) .
C59 H77 0.9500 .
C60 C61 1.398(4) .
C60 H78 0.9500 .
C61 C62 1.367(4) .
C61 H79 0.9500 .
C62 C63 1.422(4) .
C62 H80 0.9500 .
C63 C64 1.419(4) .
O5 H92 0.85(5) .
P3 O6 1.502(2) .
P3 C65 1.788(3) .
P3 C71 1.798(3) .
C65 C66 1.387(4) .
C65 C70 1.386(5) .
C66 C67 1.388(5) .
C66 H11 0.9500 .
C67 C68 1.375(5) .
C67 H12 0.9500 .
C68 C69 1.353(6) .
C68 H13 0.9500 .
C69 C70 1.382(5) .
C69 H14 0.9500 .
C70 H15 0.9500 .
C71 C72 1.396(5) .
C71 C76 1.390(5) .
C72 C73 1.385(5) .
C72 H16 0.9500 .
C73 C74 1.365(6) .
C73 H17 0.9500 .
C74 C75 1.392(6) .
C74 H18 0.9500 .
C75 C76 1.404(5) .
C75 H19 0.9500 .
C76 H20 0.9500 .
O7 H93 0.92(4) .
P4 O8 1.492(2) .
P4 C77 1.793(3) .
P4 C83 1.805(3) .
C77 C82 1.377(5) .
C77 C78 1.385(5) .
C78 C79 1.381(5) .
C78 H21 0.9500 .
C79 C80 1.353(6) .
C79 H22 0.9500 .
C80 C81 1.378(6) .
C80 H23 0.9500 .
C81 C82 1.390(5) .
C81 H24 0.9500 .
C82 H25 0.9500 .
C83 C84 1.391(5) .
C83 C88 1.396(5) .
C84 C85 1.396(5) .
C84 H26 0.9500 .
C85 C86 1.389(6) .
C85 H27 0.9500 .
C86 C87 1.369(6) .
C86 H28 0.9500 .
C87 C88 1.395(5) .
C87 H29 0.9500 .
C88 H30 0.9500 .
C89 C90 1.379(4) .
C89 C97 1.426(4) .
C89 C89 1.504(5) 2
C90 O9 1.355(3) .
C90 C91 1.433(4) .
C91 C92 1.364(4) .
C91 P5 1.804(3) .
C92 C98 1.420(4) .
C92 H81 0.9500 .
C93 C94 1.358(4) .
C93 C98 1.426(4) .
C93 H82 0.9500 .
C94 C95 1.405(5) .
C94 H83 0.9500 .
C95 C96 1.365(4) .
C95 H84 0.9500 .
C96 C97 1.424(4) .
C96 H85 0.9500 .
C97 C98 1.421(4) .
C99 C100 1.377(4) .
C99 C107 1.429(4) .
C99 C99 1.502(5) 2_556
C100 O11 1.362(3) .
C100 C101 1.423(3) .
C101 C102 1.371(4) .
C101 P6 1.795(3) .
C102 C108 1.414(4) .
C102 H86 0.9500 .
C103 C104 1.360(4) .
C103 C108 1.426(4) .
C103 H87 0.9500 .
C104 C105 1.403(4) .
C104 H88 0.9500 .
C105 C106 1.369(4) .
C105 H89 0.9500 .
C106 C107 1.421(4) .
C106 H90 0.9500 .
C107 C108 1.420(4) .
O9 H91 0.95(4) .
P5 O10 1.498(2) .
P5 C109 1.794(3) .
P5 C115 1.801(3) .
C109 C114 1.379(4) .
C109 C110 1.377(5) .
C110 C111 1.386(5) .
C110 H31 0.9500 .
C111 C112 1.355(6) .
C111 H32 0.9500 .
C112 C113 1.372(6) .
C112 H33 0.9500 .
C113 C114 1.389(5) .
C113 H34 0.9500 .
C114 H35 0.9500 .
C115 C116 1.384(5) .
C115 C120 1.391(5) .
C116 C117 1.403(5) .
C116 H36 0.9500 .
C117 C118 1.386(6) .
C117 H37 0.9500 .
C118 C119 1.361(6) .
C118 H38 0.9500 .
C119 C120 1.397(5) .
C119 H39 0.9500 .
C120 H40 0.9500 .
O11 H96 0.88(4) .
P6 O12 1.497(2) .
P6 C121 1.790(3) .
P6 C127 1.807(3) .
C121 C126 1.376(4) .
C121 C122 1.392(5) .
C122 C123 1.390(5) .
C122 H41 0.9500 .
C123 C124 1.351(6) .
C123 H42 0.9500 .
C124 C125 1.385(6) .
C124 H43 0.9500 .
C125 C126 1.385(5) .
C125 H44 0.9500 .
C126 H45 0.9500 .
C127 C132 1.384(5) .
C127 C128 1.400(5) .
C128 C129 1.392(5) .
C128 H46 0.9500 .
C129 C130 1.364(6) .
C129 H47 0.9500 .
C130 C131 1.394(6) .
C130 H48 0.9500 .
C131 C132 1.400(5) .
C131 H49 0.9500 .
C132 H50 0.9500 .

loop_
_geom_torsion_atom_site_label_1
_geom_torsion_atom_site_label_2
_geom_torsion_atom_site_label_3
_geom_torsion_atom_site_label_4
_geom_torsion
_geom_torsion_site_symmetry_1
C9 C1 C2 O1 -178.5(2) .
C11 C1 C2 O1 1.7(4) .
C9 C1 C2 C3 4.2(4) .
C11 C1 C2 C3 -175.6(2) .
O1 C2 C3 C4 177.6(3) .
C1 C2 C3 C4 -5.1(4) .
O1 C2 C3 P1 -6.8(3) .
C1 C2 C3 P1 170.5(2) .
C2 C3 C4 C10 2.1(4) .
P1 C3 C4 C10 -173.2(2) .
C10 C5 C6 C7 -1.3(5) .
C5 C6 C7 C8 0.4(5) .
C6 C7 C8 C9 0.6(5) .
C7 C8 C9 C10 -0.6(4) .
C7 C8 C9 C1 -179.7(3) .
C2 C1 C9 C8 178.7(3) .
C11 C1 C9 C8 -1.5(4) .
C2 C1 C9 C10 -0.3(4) .
C11 C1 C9 C10 179.5(2) .
C6 C5 C10 C4 -177.3(3) .
C6 C5 C10 C9 1.3(4) .
C3 C4 C10 C5 -179.7(3) .
C3 C4 C10 C9 1.6(4) .
C8 C9 C10 C5 -0.3(4) .
C1 C9 C10 C5 178.7(3) .
C8 C9 C10 C4 178.4(3) .
C1 C9 C10 C4 -2.6(4) .
C2 C1 C11 C12 -73.3(3) .
C9 C1 C11 C12 106.9(3) .
C2 C1 C11 C19 107.3(3) .
C9 C1 C11 C19 -72.5(3) .
C19 C11 C12 O3 -178.3(2) .
C1 C11 C12 O3 2.3(4) .
C19 C11 C12 C13 3.5(4) .
C1 C11 C12 C13 -175.9(2) .
O3 C12 C13 C14 177.6(3) .
C11 C12 C13 C14 -4.3(4) .
O3 C12 C13 P2 -7.3(3) .
C11 C12 C13 P2 170.9(2) .
C12 C13 C14 C20 1.3(4) .
P2 C13 C14 C20 -173.5(2) .
C20 C15 C16 C17 -0.3(5) .
C15 C16 C17 C18 -0.4(5) .
C16 C17 C18 C19 0.8(5) .
C17 C18 C19 C20 -0.5(4) .
C17 C18 C19 C11 -179.7(3) .
C12 C11 C19 C20 0.1(4) .
C1 C11 C19 C20 179.5(2) .
C12 C11 C19 C18 179.3(3) .
C1 C11 C19 C18 -1.3(4) .
C13 C14 C20 C19 2.3(4) .
C13 C14 C20 C15 -179.8(3) .
C18 C19 C20 C14 177.8(3) .
C11 C19 C20 C14 -3.0(4) .
C18 C19 C20 C15 -0.2(4) .
C11 C19 C20 C15 179.0(3) .
C16 C15 C20 C14 -177.3(3) .
C16 C15 C20 C19 0.6(5) .
C4 C3 P1 O2 -139.1(2) .
C2 C3 P1 O2 45.4(2) .
C4 C3 P1 C21 -14.5(3) .
C2 C3 P1 C21 170.0(2) .
C4 C3 P1 C27 99.7(3) .
C2 C3 P1 C27 -75.7(2) .
O2 P1 C21 C22 -143.2(3) .
C3 P1 C21 C22 94.2(3) .
C27 P1 C21 C22 -19.0(3) .
O2 P1 C21 C26 37.2(4) .
C3 P1 C21 C26 -85.4(3) .
C27 P1 C21 C26 161.5(3) .
C26 C21 C22 C23 -0.9(6) .
P1 C21 C22 C23 179.5(3) .
C21 C22 C23 C24 -0.4(7) .
C22 C23 C24 C25 2.6(7) .
C23 C24 C25 C26 -3.5(9) .
C24 C25 C26 C21 2.1(9) .
C22 C21 C26 C25 0.1(7) .
P1 C21 C26 C25 179.7(4) .
O2 P1 C27 C28 31.6(3) .
C21 P1 C27 C28 -93.0(3) .
C3 P1 C27 C28 151.0(3) .
O2 P1 C27 C32 -148.3(3) .
C21 P1 C27 C32 87.1(3) .
C3 P1 C27 C32 -28.9(3) .
C32 C27 C28 C29 0.8(5) .
P1 C27 C28 C29 -179.1(3) .
C27 C28 C29 C30 -0.2(6) .
C28 C29 C30 C31 -0.8(6) .
C29 C30 C31 C32 1.1(5) .
C28 C27 C32 C31 -0.4(5) .
P1 C27 C32 C31 179.5(3) .
C30 C31 C32 C27 -0.6(5) .
C14 C13 P2 O4 -140.0(2) .
C12 C13 P2 O4 45.1(2) .
C14 C13 P2 C33 -14.7(3) .
C12 C13 P2 C33 170.3(2) .
C14 C13 P2 C39 99.3(3) .
C12 C13 P2 C39 -75.7(2) .
O4 P2 C33 C38 -142.5(3) .
C13 P2 C33 C38 94.7(3) .
C39 P2 C33 C38 -18.4(3) .
O4 P2 C33 C34 37.3(4) .
C13 P2 C33 C34 -85.5(3) .
C39 P2 C33 C34 161.4(3) .
C38 C33 C34 C35 -0.7(7) .
P2 C33 C34 C35 179.5(4) .
C33 C34 C35 C36 2.7(9) .
C34 C35 C36 C37 -3.4(9) .
C35 C36 C37 C38 2.1(7) .
C34 C33 C38 C37 -0.5(6) .
P2 C33 C38 C37 179.3(3) .
C36 C37 C38 C33 -0.2(7) .
O4 P2 C39 C40 -148.0(3) .
C33 P2 C39 C40 86.7(3) .
C13 P2 C39 C40 -28.8(3) .
O4 P2 C39 C44 31.6(3) .
C33 P2 C39 C44 -93.7(3) .
C13 P2 C39 C44 150.8(2) .
C44 C39 C40 C41 0.1(5) .
P2 C39 C40 C41 179.7(3) .
C39 C40 C41 C42 -1.5(5) .
C40 C41 C42 C43 2.1(5) .
C41 C42 C43 C44 -1.3(6) .
C40 C39 C44 C43 0.7(5) .
P2 C39 C44 C43 -178.9(3) .
C42 C43 C44 C39 -0.1(6) .
C53 C45 C46 O5 -178.3(2) .
C55 C45 C46 O5 2.2(4) .
C53 C45 C46 C47 3.8(4) .
C55 C45 C46 C47 -175.6(2) .
O5 C46 C47 C48 177.3(3) .
C45 C46 C47 C48 -4.9(4) .
O5 C46 C47 P3 -6.9(3) .
C45 C46 C47 P3 170.8(2) .
C46 C47 C48 C54 1.9(4) .
P3 C47 C48 C54 -173.5(2) .
C54 C49 C50 C51 -0.8(5) .
C49 C50 C51 C52 0.1(5) .
C50 C51 C52 C53 0.5(5) .
C51 C52 C53 C54 -0.5(4) .
C51 C52 C53 C45 -179.6(3) .
C46 C45 C53 C52 179.2(3) .
C55 C45 C53 C52 -1.3(4) .
C46 C45 C53 C54 0.2(4) .
C55 C45 C53 C54 179.6(2) .
C50 C49 C54 C48 -177.2(3) .
C50 C49 C54 C53 0.8(5) .
C47 C48 C54 C49 180.0(3) .
C47 C48 C54 C53 2.0(4) .
C52 C53 C54 C49 -0.2(4) .
C45 C53 C54 C49 179.0(3) .
C52 C53 C54 C48 177.8(3) .
C45 C53 C54 C48 -3.0(4) .
C46 C45 C55 C56 -73.2(3) .
C53 C45 C55 C56 107.4(3) .
C46 C45 C55 C63 106.8(3) .
C53 C45 C55 C63 -72.6(3) .
C63 C55 C56 O7 -178.1(2) .
C45 C55 C56 O7 2.0(4) .
C63 C55 C56 C57 4.2(4) .
C45 C55 C56 C57 -175.7(2) .
O7 C56 C57 C58 177.3(3) .
C55 C56 C57 C58 -5.1(4) .
O7 C56 C57 P4 -6.9(3) .
C55 C56 C57 P4 170.7(2) .
C56 C57 C58 C64 1.9(4) .
P4 C57 C58 C64 -173.6(2) .
C64 C59 C60 C61 -0.8(5) .
C59 C60 C61 C62 0.0(5) .
C60 C61 C62 C63 0.7(5) .
C61 C62 C63 C64 -0.5(4) .
C61 C62 C63 C55 -179.8(3) .
C56 C55 C63 C64 -0.4(4) .
C45 C55 C63 C64 179.5(2) .
C56 C55 C63 C62 179.0(3) .
C45 C55 C63 C62 -1.1(4) .
C60 C59 C64 C63 0.9(5) .
C60 C59 C64 C58 -177.3(3) .
C62 C63 C64 C59 -0.3(4) .
C55 C63 C64 C59 179.1(3) .
C62 C63 C64 C58 178.0(3) .
C55 C63 C64 C58 -2.6(4) .
C57 C58 C64 C59 -179.9(3) .
C57 C58 C64 C63 1.8(4) .
C48 C47 P3 O6 -139.7(2) .
C46 C47 P3 O6 44.7(2) .
C48 C47 P3 C65 -14.4(3) .
C46 C47 P3 C65 170.0(2) .
C48 C47 P3 C71 99.6(3) .
C46 C47 P3 C71 -76.0(2) .
O6 P3 C65 C66 -142.8(3) .
C47 P3 C65 C66 94.5(3) .
C71 P3 C65 C66 -18.5(3) .
O6 P3 C65 C70 37.4(4) .
C47 P3 C65 C70 -85.3(3) .
C71 P3 C65 C70 161.7(3) .
C70 C65 C66 C67 -0.5(6) .
P3 C65 C66 C67 179.7(3) .
C65 C66 C67 C68 -0.5(7) .
C66 C67 C68 C69 2.2(8) .
C67 C68 C69 C70 -2.9(9) .
C68 C69 C70 C65 1.9(9) .
C66 C65 C70 C69 -0.2(7) .
P3 C65 C70 C69 179.6(4) .
O6 P3 C71 C72 32.2(3) .
C65 P3 C71 C72 -93.1(3) .
C47 P3 C71 C72 151.2(2) .
O6 P3 C71 C76 -148.5(2) .
C65 P3 C71 C76 86.2(3) .
C47 P3 C71 C76 -29.5(3) .
C76 C71 C72 C73 2.0(5) .
P3 C71 C72 C73 -178.7(3) .
C71 C72 C73 C74 -1.5(6) .
C72 C73 C74 C75 0.2(6) .
C73 C74 C75 C76 0.5(5) .
C72 C71 C76 C75 -1.2(5) .
P3 C71 C76 C75 179.5(3) .
C74 C75 C76 C71 0.0(5) .
C58 C57 P4 O8 -139.5(2) .
C56 C57 P4 O8 44.9(2) .
C58 C57 P4 C77 -14.5(3) .
C56 C57 P4 C77 169.9(2) .
C58 C57 P4 C83 99.5(3) .
C56 C57 P4 C83 -76.2(2) .
O8 P4 C77 C82 -142.4(3) .
C57 P4 C77 C82 94.8(3) .
C83 P4 C77 C82 -18.2(3) .
O8 P4 C77 C78 37.2(4) .
C57 P4 C77 C78 -85.6(3) .
C83 P4 C77 C78 161.4(3) .
C82 C77 C78 C79 -0.5(7) .
P4 C77 C78 C79 179.8(4) .
C77 C78 C79 C80 2.2(9) .
C78 C79 C80 C81 -2.8(9) .
C79 C80 C81 C82 1.7(7) .
C78 C77 C82 C81 -0.5(6) .
P4 C77 C82 C81 179.1(3) .
C80 C81 C82 C77 -0.1(7) .
O8 P4 C83 C84 -147.9(3) .
C77 P4 C83 C84 87.2(3) .
C57 P4 C83 C84 -28.6(3) .
O8 P4 C83 C88 31.1(3) .
C77 P4 C83 C88 -93.7(3) .
C57 P4 C83 C88 150.5(2) .
C88 C83 C84 C85 0.1(5) .
P4 C83 C84 C85 179.2(2) .
C83 C84 C85 C86 -0.7(5) .
C84 C85 C86 C87 1.4(5) .
C85 C86 C87 C88 -1.4(6) .
C84 C83 C88 C87 -0.1(5) .
P4 C83 C88 C87 -179.2(3) .
C86 C87 C88 C83 0.8(6) .
C97 C89 C90 O9 -178.3(2) .
C89 C89 C90 O9 1.8(4) 2
C97 C89 C90 C91 4.3(4) .
C89 C89 C90 C91 -175.6(2) 2
O9 C90 C91 C92 177.0(3) .
C89 C90 C91 C92 -5.6(4) .
O9 C90 C91 P5 -6.7(3) .
C89 C90 C91 P5 170.7(2) .
C90 C91 C92 C98 2.8(4) .
P5 C91 C92 C98 -173.2(2) .
C98 C93 C94 C95 -0.8(5) .
C93 C94 C95 C96 0.0(5) .
C94 C95 C96 C97 0.7(5) .
C95 C96 C97 C98 -0.6(4) .
C95 C96 C97 C89 -179.6(3) .
C90 C89 C97 C98 -0.2(4) .
C89 C89 C97 C98 179.7(2) 2
C90 C89 C97 C96 178.7(3) .
C89 C89 C97 C96 -1.4(4) 2
C91 C92 C98 C97 1.2(4) .
C91 C92 C98 C93 179.8(3) .
C96 C97 C98 C92 178.4(3) .
C89 C97 C98 C92 -2.6(4) .
C96 C97 C98 C93 -0.1(4) .
C89 C97 C98 C93 178.8(3) .
C94 C93 C98 C92 -177.7(3) .
C94 C93 C98 C97 0.9(5) .
C107 C99 C100 O11 -178.6(2) .
C99 C99 C100 O11 2.3(4) 2_556
C107 C99 C100 C101 3.8(4) .
C99 C99 C100 C101 -175.3(3) 2_556
O11 C100 C101 C102 177.3(3) .
C99 C100 C101 C102 -5.1(4) .
O11 C100 C101 P6 -6.5(3) .
C99 C100 C101 P6 171.0(2) .
C100 C101 C102 C108 2.1(4) .
P6 C101 C102 C108 -173.7(2) .
C108 C103 C104 C105 -0.4(5) .
C103 C104 C105 C106 -0.1(5) .
C104 C105 C106 C107 0.7(5) .
C105 C106 C107 C108 -0.9(4) .
C105 C106 C107 C99 -179.4(3) .
C100 C99 C107 C106 178.9(3) .
C99 C99 C107 C106 -1.9(4) 2_556
C100 C99 C107 C108 0.4(4) .
C99 C99 C107 C108 179.5(3) 2_556
C101 C102 C108 C107 2.1(4) .
C101 C102 C108 C103 179.7(3) .
C106 C107 C108 C102 178.1(3) .
C99 C107 C108 C102 -3.3(4) .
C106 C107 C108 C103 0.4(4) .
C99 C107 C108 C103 179.0(3) .
C104 C103 C108 C102 -177.4(3) .
C104 C103 C108 C107 0.3(5) .
C92 C91 P5 O10 -139.1(2) .
C90 C91 P5 O10 44.7(2) .
C92 C91 P5 C109 -14.1(3) .
C90 C91 P5 C109 169.7(2) .
C92 C91 P5 C115 99.8(3) .
C90 C91 P5 C115 -76.4(2) .
O10 P5 C109 C114 -142.4(3) .
C115 P5 C109 C114 -18.2(3) .
C91 P5 C109 C114 94.9(3) .
O10 P5 C109 C110 37.2(4) .
C115 P5 C109 C110 161.4(3) .
C91 P5 C109 C110 -85.5(4) .
C114 C109 C110 C111 -0.7(7) .
P5 C109 C110 C111 179.7(4) .
C109 C110 C111 C112 2.5(9) .
C110 C111 C112 C113 -3.6(9) .
C111 C112 C113 C114 2.8(8) .
C110 C109 C114 C113 0.0(6) .
P5 C109 C114 C113 179.6(3) .
C112 C113 C114 C109 -1.1(7) .
O10 P5 C115 C116 -148.1(3) .
C109 P5 C115 C116 86.9(3) .
C91 P5 C115 C116 -28.8(3) .
O10 P5 C115 C120 31.2(3) .
C109 P5 C115 C120 -93.8(3) .
C91 P5 C115 C120 150.5(2) .
C120 C115 C116 C117 0.2(5) .
P5 C115 C116 C117 179.4(2) .
C115 C116 C117 C118 -1.2(5) .
C116 C117 C118 C119 2.0(5) .
C117 C118 C119 C120 -1.7(6) .
C116 C115 C120 C119 0.1(5) .
P5 C115 C120 C119 -179.2(3) .
C118 C119 C120 C115 0.7(6) .
C102 C101 P6 O12 -139.2(2) .
C100 C101 P6 O12 44.8(2) .
C102 C101 P6 C121 -14.2(3) .
C100 C101 P6 C121 169.9(2) .
C102 C101 P6 C127 99.9(3) .
C100 C101 P6 C127 -76.0(2) .
O12 P6 C121 C126 -142.6(3) .
C101 P6 C121 C126 94.5(3) .
C127 P6 C121 C126 -18.5(3) .
O12 P6 C121 C122 37.6(4) .
C101 P6 C121 C122 -85.2(3) .
C127 P6 C121 C122 161.8(3) .
C126 C121 C122 C123 0.2(7) .
P6 C121 C122 C123 179.9(4) .
C121 C122 C123 C124 1.3(9) .
C122 C123 C124 C125 -2.2(9) .
C123 C124 C125 C126 1.6(7) .
C122 C121 C126 C125 -0.7(6) .
P6 C121 C126 C125 179.5(3) .
C124 C125 C126 C121 -0.1(7) .
O12 P6 C127 C132 -148.3(3) .
C121 P6 C127 C132 86.7(3) .
C101 P6 C127 C132 -28.9(3) .
O12 P6 C127 C128 31.5(3) .
C121 P6 C127 C128 -93.5(3) .
C101 P6 C127 C128 150.8(2) .
C132 C127 C128 C129 0.8(5) .
P6 C127 C128 C129 -179.0(3) .
C127 C128 C129 C130 -0.2(6) .
C128 C129 C130 C131 -1.0(6) .
C129 C130 C131 C132 1.6(5) .
C128 C127 C132 C131 -0.1(5) .
P6 C127 C132 C131 179.6(2) .
C130 C131 C132 C127 -1.0(5) .
